data_4117963
loop_
_publ_author_name
'Xiao-Bo Hu'
'Zhenxia Chen'
'Gangfeng Tang'
'Jun-Li Hou'
'Zhan-Ting Li'

_publ_section_title
;
 Single-Molecular Artificial Transmembrane Water Channels
;
_journal_name_full 'Journal of the American Chemical Society'
_journal_page_first 8384
_journal_page_last 8387
_journal_paper_doi 10.1021/ja302292c
_journal_volume 134
_journal_year 2012
_chemical_formula_sum 'C82.5 H107.5 N10 O21.5'
_chemical_formula_weight 1583.29
_chemical_name_systematic
; 
 ? 
;
_space_group_IT_number 15
_symmetry_cell_setting monoclinic
_symmetry_space_group_name_Hall '-C 2yc'
_symmetry_space_group_name_H-M 'C 1 2/c 1'
_atom_sites_solution_hydrogens geom
_atom_sites_solution_primary direct
_atom_sites_solution_secondary difmap
_audit_creation_method SHELXL-97
_cell_angle_alpha 90.00
_cell_angle_beta 120.7400(10)
_cell_angle_gamma 90.00
_cell_formula_units_Z 8
_cell_length_a 36.5619(10)
_cell_length_b 17.2565(6)
_cell_length_c 32.5545(14)
_cell_measurement_reflns_used 4945
_cell_measurement_temperature 173(2)
_cell_measurement_theta_max 57.14
_cell_measurement_theta_min 2.81
_cell_volume 17653.7(11)
_computing_cell_refinement 'Bruker SAINT'
_computing_data_collection 'Bruker APEX2'
_computing_data_reduction 'Bruker SAINT'
_computing_molecular_graphics 'Bruker SHELXTL'
_computing_publication_material 'Bruker SHELXTL'
_computing_structure_refinement 'SHELXL-97 (Sheldrick, 1997)'
_computing_structure_solution 'SHELXS-97 (Sheldrick, 1990)'
_diffrn_ambient_temperature 173(2)
_diffrn_measured_fraction_theta_full 0.898
_diffrn_measured_fraction_theta_max 0.898
_diffrn_measurement_device_type 'Bruker APEX-II CCD'
_diffrn_measurement_method '\f and \w scans'
_diffrn_radiation_monochromator graphite
_diffrn_radiation_source 'fine-focus sealed tube'
_diffrn_radiation_type CuK\a
_diffrn_radiation_wavelength 1.54178
_diffrn_reflns_av_R_equivalents 0.0294
_diffrn_reflns_av_sigmaI/netI 0.0369
_diffrn_reflns_limit_h_max 32
_diffrn_reflns_limit_h_min -28
_diffrn_reflns_limit_k_max 14
_diffrn_reflns_limit_k_min -15
_diffrn_reflns_limit_l_max 30
_diffrn_reflns_limit_l_min -30
_diffrn_reflns_number 17321
_diffrn_reflns_theta_full 45.54
_diffrn_reflns_theta_max 45.54
_diffrn_reflns_theta_min 2.81
_diffrn_standards_number 0
_exptl_absorpt_coefficient_mu 0.714
_exptl_absorpt_correction_T_max 0.9320
_exptl_absorpt_correction_T_min 0.8704
_exptl_absorpt_correction_type multi-scan
_exptl_absorpt_process_details sadabs
_exptl_crystal_colour colourless
_exptl_crystal_density_diffrn 1.191
_exptl_crystal_description block
_exptl_crystal_F_000 6756
_exptl_crystal_size_max 0.20
_exptl_crystal_size_mid 0.15
_exptl_crystal_size_min 0.10
_refine_diff_density_max 1.199
_refine_diff_density_min -0.420
_refine_diff_density_rms 0.122
_refine_ls_extinction_method none
_refine_ls_goodness_of_fit_ref 1.804
_refine_ls_hydrogen_treatment constr
_refine_ls_matrix_type full
_refine_ls_number_parameters 1085
_refine_ls_number_reflns 6590
_refine_ls_number_restraints 13
_refine_ls_restrained_S_all 1.806
_refine_ls_R_factor_all 0.1678
_refine_ls_R_factor_gt 0.1368
_refine_ls_shift/su_max 0.020
_refine_ls_shift/su_mean 0.003
_refine_ls_structure_factor_coef Fsqd
_refine_ls_weighting_details 'calc w=1/[\s^2^(Fo^2^)+(0.2000P)^2^+0.0000P] where P=(Fo^2^+2Fc^2^)/3'
_refine_ls_weighting_scheme calc
_refine_ls_wR_factor_gt 0.3794
_refine_ls_wR_factor_ref 0.4156
_reflns_number_gt 4701
_reflns_number_total 6590
_reflns_threshold_expression >2sigma(I)
_cod_data_source_file ja302292c_si_001.cif
_cod_data_source_block cu_10411a_0ma
_cod_original_formula_sum 'C82.50 H107.50 N10 O21.50'
_cod_database_code 4117963

loop_
_symmetry_equiv_pos_as_xyz
'x, y, z'
'-x, y, -z+1/2'
'x+1/2, y+1/2, z'
'-x+1/2, y+1/2, -z+1/2'
'-x, -y, -z'
'x, -y, z-1/2'
'-x+1/2, -y+1/2, -z'
'x+1/2, -y+1/2, z-1/2'

loop_
_atom_site_label
_atom_site_type_symbol
_atom_site_fract_x
_atom_site_fract_y
_atom_site_fract_z
_atom_site_U_iso_or_equiv
_atom_site_adp_type
_atom_site_occupancy
_atom_site_symmetry_multiplicity
_atom_site_calc_flag
_atom_site_refinement_flags
C1 C 1.0000 -0.1258(8) 0.2500 0.057(4) Uani 1 2 d S
H1A H 1.0115 -0.1583 0.2353 0.068 Uiso 0.50 1 d PR
C2 C 0.9648(3) -0.0733(6) 0.2122(4) 0.053(3) Uani 1 1 d .
C3 C 0.9326(3) -0.0494(6) 0.2187(4) 0.060(3) Uani 1 1 d .
H3 H 0.9308 -0.0687 0.2449 0.072 Uiso 1 1 calc R
C4 C 0.9019(4) 0.0034(6) 0.1870(4) 0.068(3) Uani 1 1 d .
C5 C 0.9032(3) 0.0291(6) 0.1468(3) 0.051(3) Uani 1 1 d .
C6 C 0.9365(3) 0.0031(6) 0.1415(4) 0.060(3) Uani 1 1 d .
H6 H 0.9384 0.0203 0.1150 0.072 Uiso 1 1 calc R
C7 C 0.9673(4) -0.0480(6) 0.1744(4) 0.065(3) Uani 1 1 d .
C8 C 0.8724(4) 0.0187(7) 0.2360(4) 0.074(3) Uani 1 1 d .
H8A H 0.9010 0.0347 0.2620 0.089 Uiso 1 1 calc R
H8B H 0.8684 -0.0369 0.2402 0.089 Uiso 1 1 calc R
C9 C 0.8384(4) 0.0667(7) 0.2373(5) 0.071(3) Uani 1 1 d .
C10 C 0.7788(5) 0.0665(11) 0.2819(5) 0.092(4) Uani 1 1 d .
C11 C 0.7510(4) 0.1085(10) 0.2965(4) 0.085(4) Uani 1 1 d .
C12 C 0.7162(7) 0.0743(13) 0.2906(8) 0.166(7) Uani 1 1 d U
H12 H 0.7094 0.0234 0.2777 0.200 Uiso 1 1 calc R
C13 C 0.6891(7) 0.1118(14) 0.3030(9) 0.172(8) Uani 1 1 d U
H13 H 0.6643 0.0849 0.2977 0.206 Uiso 1 1 calc R
C14 C 0.6958(5) 0.1817(12) 0.3215(5) 0.118(6) Uani 1 1 d .
C15 C 0.7302(7) 0.2128(10) 0.3298(8) 0.155(8) Uani 1 1 d .
H15 H 0.7385 0.2605 0.3468 0.186 Uiso 1 1 calc R
C16 C 0.7572(6) 0.1792(11) 0.3148(8) 0.142(7) Uani 1 1 d .
H16 H 0.7805 0.2087 0.3181 0.171 Uiso 1 1 calc R
C17 C 0.6655(6) 0.2185(15) 0.3359(8) 0.144(7) Uani 1 1 d .
C18 C 0.6666(6) 0.1727(14) 0.3741(7) 0.175(9) Uani 1 1 d .
H18A H 0.6948 0.1767 0.4029 0.262 Uiso 1 1 calc R
H18B H 0.6605 0.1183 0.3641 0.262 Uiso 1 1 calc R
H18C H 0.6451 0.1922 0.3810 0.262 Uiso 1 1 calc R
C19 C 0.6246(6) 0.2290(15) 0.2942(7) 0.182(9) Uani 1 1 d .
H19A H 0.6055 0.2537 0.3031 0.273 Uiso 1 1 calc R
H19B H 0.6129 0.1785 0.2796 0.273 Uiso 1 1 calc R
H19C H 0.6272 0.2619 0.2713 0.273 Uiso 1 1 calc R
C20 C 0.6812(8) 0.2979(18) 0.3571(9) 0.218(12) Uani 1 1 d .
H20A H 0.6770 0.3341 0.3319 0.327 Uiso 1 1 calc R
H20B H 0.7116 0.2952 0.3813 0.327 Uiso 1 1 calc R
H20C H 0.6653 0.3161 0.3720 0.327 Uiso 1 1 calc R
C21 C 0.8711(3) 0.0845(6) 0.1125(4) 0.065(3) Uani 1 1 d .
H21A H 0.8440 0.0755 0.1116 0.078 Uiso 1 1 calc R
H21B H 0.8662 0.0730 0.0802 0.078 Uiso 1 1 calc R
C22 C 0.8825(3) 0.1690(6) 0.1230(4) 0.060(3) Uani 1 1 d .
C23 C 0.8691(3) 0.2090(7) 0.1513(3) 0.058(3) Uani 1 1 d .
H23 H 0.8531 0.1827 0.1625 0.069 Uiso 1 1 calc R
C24 C 0.8796(3) 0.2879(7) 0.1628(4) 0.059(3) Uani 1 1 d .
C25 C 0.9043(3) 0.3269(6) 0.1475(4) 0.057(3) Uani 1 1 d .
C26 C 0.9177(3) 0.2852(8) 0.1210(4) 0.063(3) Uani 1 1 d .
H26 H 0.9342 0.3109 0.1103 0.076 Uiso 1 1 calc R
C27 C 0.9077(4) 0.2073(8) 0.1096(4) 0.064(3) Uani 1 1 d .
C28 C 0.8420(4) 0.2951(6) 0.2042(4) 0.074(3) Uani 1 1 d .
H28A H 0.8572 0.2498 0.2245 0.089 Uiso 1 1 calc R
H28B H 0.8151 0.2763 0.1764 0.089 Uiso 1 1 calc R
C29 C 0.8324(5) 0.3496(8) 0.2314(5) 0.075(3) Uani 1 1 d .
C30 C 0.8127(5) 0.3416(9) 0.3111(6) 0.082(4) Uani 1 1 d .
C31 C 0.8080(5) 0.3795(7) 0.3490(7) 0.094(4) Uani 1 1 d .
C32 C 0.8405(5) 0.3721(7) 0.3959(6) 0.090(4) Uani 1 1 d .
H32 H 0.8653 0.3442 0.4025 0.108 Uiso 1 1 calc R
C33 C 0.8382(5) 0.4047(8) 0.4346(6) 0.106(4) Uani 1 1 d .
H33 H 0.8604 0.3971 0.4668 0.127 Uiso 1 1 calc R
C34 C 0.8018(5) 0.4487(8) 0.4236(6) 0.096(4) Uani 1 1 d .
C35 C 0.7704(5) 0.4582(8) 0.3760(6) 0.104(4) Uani 1 1 d .
H35 H 0.7462 0.4887 0.3689 0.125 Uiso 1 1 calc R
C36 C 0.7723(5) 0.4259(8) 0.3385(6) 0.104(5) Uani 1 1 d .
H36 H 0.7502 0.4346 0.3064 0.125 Uiso 1 1 calc R
C37 C 0.7980(6) 0.4859(9) 0.4640(6) 0.120(5) Uani 1 1 d U
C38 C 0.8386(9) 0.4706(16) 0.5126(7) 0.228(13) Uani 1 1 d U
H38A H 0.8629 0.4961 0.5134 0.343 Uiso 1 1 calc R
H38B H 0.8439 0.4147 0.5171 0.343 Uiso 1 1 calc R
H38C H 0.8349 0.4912 0.5383 0.343 Uiso 1 1 calc R
C39 C 0.7617(7) 0.4491(13) 0.4654(7) 0.184(10) Uani 1 1 d .
H39A H 0.7618 0.4663 0.4942 0.276 Uiso 1 1 calc R
H39B H 0.7646 0.3926 0.4661 0.276 Uiso 1 1 calc R
H39C H 0.7349 0.4643 0.4370 0.276 Uiso 1 1 calc R
C40 C 0.7911(12) 0.5678(13) 0.4555(9) 0.30(2) Uani 1 1 d .
H40A H 0.8150 0.5907 0.4541 0.443 Uiso 1 1 calc R
H40B H 0.7891 0.5918 0.4815 0.443 Uiso 1 1 calc R
H40C H 0.7647 0.5767 0.4251 0.443 Uiso 1 1 calc R
C41 C 0.9175(3) 0.4102(6) 0.1614(4) 0.068(3) Uani 1 1 d .
H41A H 0.8958 0.4372 0.1657 0.082 Uiso 1 1 calc R
H41B H 0.9192 0.4366 0.1355 0.082 Uiso 1 1 calc R
C42 C 0.9602(4) 0.4150(6) 0.2072(4) 0.058(3) Uani 1 1 d .
C43 C 0.9627(4) 0.4142(6) 0.2505(5) 0.073(3) Uani 1 1 d .
H43 H 0.9372 0.4131 0.2516 0.088 Uiso 1 1 calc R
C44 C 0.9973(4) 0.4149(6) 0.2059(4) 0.065(3) Uani 1 1 d .
C45 C 1.0308(4) 0.4232(7) 0.1590(4) 0.079(4) Uani 1 1 d .
H45A H 1.0505 0.3798 0.1761 0.095 Uiso 1 1 calc R
H45B H 1.0456 0.4725 0.1735 0.095 Uiso 1 1 calc R
C46 C 1.0166(5) 0.4211(7) 0.1062(5) 0.072(3) Uani 1 1 d .
C47 C 1.0461(4) 0.3708(10) 0.0398(5) 0.078(4) Uani 1 1 d .
C48 C 1.0407(4) 0.3623(8) -0.0089(4) 0.072(3) Uani 1 1 d .
C49 C 1.0463(5) 0.4223(8) -0.0321(5) 0.093(4) Uani 1 1 d .
H49 H 1.0527 0.4725 -0.0181 0.112 Uiso 1 1 calc R
C50 C 1.0425(4) 0.4103(9) -0.0771(5) 0.091(4) Uani 1 1 d .
H50 H 1.0463 0.4528 -0.0931 0.110 Uiso 1 1 calc R
C51 C 1.0331(4) 0.3372(8) -0.0985(5) 0.078(3) Uani 1 1 d .
C52 C 1.0274(6) 0.2792(9) -0.0751(5) 0.118(5) Uani 1 1 d .
H52 H 1.0206 0.2290 -0.0889 0.141 Uiso 1 1 calc R
C53 C 1.0311(5) 0.2912(9) -0.0306(5) 0.105(5) Uani 1 1 d .
H53 H 1.0267 0.2487 -0.0150 0.126 Uiso 1 1 calc R
C54 C 1.0296(5) 0.3256(8) -0.1473(5) 0.094(4) Uani 1 1 d .
C55 C 1.0486(7) 0.3922(9) -0.1614(6) 0.153(8) Uani 1 1 d .
H55A H 1.0398 0.3873 -0.1952 0.230 Uiso 1 1 calc R
H55B H 1.0797 0.3904 -0.1418 0.230 Uiso 1 1 calc R
H55C H 1.0384 0.4417 -0.1562 0.230 Uiso 1 1 calc R
C56 C 1.0506(4) 0.2509(8) -0.1474(5) 0.097(4) Uani 1 1 d .
H56A H 1.0377 0.2080 -0.1395 0.146 Uiso 1 1 calc R
H56B H 1.0810 0.2535 -0.1236 0.146 Uiso 1 1 calc R
H56C H 1.0467 0.2423 -0.1791 0.146 Uiso 1 1 calc R
C57 C 0.9841(6) 0.3160(14) -0.1829(7) 0.171(9) Uani 1 1 d .
H57A H 0.9703 0.3670 -0.1916 0.257 Uiso 1 1 calc R
H57B H 0.9707 0.2843 -0.1692 0.257 Uiso 1 1 calc R
H57C H 0.9809 0.2904 -0.2114 0.257 Uiso 1 1 calc R
C58 C 0.9163(4) 0.1952(7) 0.0414(5) 0.084(4) Uani 1 1 d .
H58A H 0.9075 0.2501 0.0379 0.101 Uiso 1 1 calc R
H58B H 0.8925 0.1655 0.0155 0.101 Uiso 1 1 calc R
C59 C 0.9533(5) 0.1893(7) 0.0353(6) 0.082(4) Uani 1 1 d .
C60 C 1.0355(5) 0.1018(9) 0.0535(5) 0.082(4) Uani 1 1 d .
C61 C 1.0713(4) 0.1078(7) 0.0454(4) 0.071(3) Uani 1 1 d .
C62 C 1.1060(5) 0.1599(7) 0.0701(5) 0.091(4) Uani 1 1 d .
H62 H 1.1086 0.1888 0.0963 0.109 Uiso 1 1 calc R
C63 C 1.1354(4) 0.1693(8) 0.0568(5) 0.085(4) Uani 1 1 d .
H63 H 1.1585 0.2035 0.0749 0.102 Uiso 1 1 calc R
C64 C 1.1335(4) 0.1322(8) 0.0189(5) 0.081(4) Uani 1 1 d .
C65 C 1.1023(4) 0.0751(7) -0.0037(5) 0.087(4) Uani 1 1 d .
H65 H 1.1013 0.0439 -0.0283 0.104 Uiso 1 1 calc R
C66 C 1.0719(4) 0.0646(7) 0.0109(5) 0.091(4) Uani 1 1 d .
H66 H 1.0509 0.0253 -0.0042 0.110 Uiso 1 1 calc R
C67 C 1.1643(5) 0.1510(10) 0.0029(6) 0.112(5) Uani 1 1 d .
C68 C 1.1567(6) 0.1056(12) -0.0396(7) 0.158(7) Uani 1 1 d .
H68A H 1.1708 0.0552 -0.0292 0.237 Uiso 1 1 calc R
H68B H 1.1682 0.1339 -0.0566 0.237 Uiso 1 1 calc R
H68C H 1.1260 0.0979 -0.0609 0.237 Uiso 1 1 calc R
C69 C 1.2102(5) 0.1336(14) 0.0449(8) 0.180(9) Uani 1 1 d .
H69A H 1.2167 0.1674 0.0720 0.270 Uiso 1 1 calc R
H69B H 1.2306 0.1432 0.0344 0.270 Uiso 1 1 calc R
H69C H 1.2120 0.0794 0.0546 0.270 Uiso 1 1 calc R
C70 C 1.1585(7) 0.2398(10) -0.0119(7) 0.153(7) Uani 1 1 d .
H70A H 1.1296 0.2485 -0.0388 0.229 Uiso 1 1 calc R
H70B H 1.1792 0.2540 -0.0214 0.229 Uiso 1 1 calc R
H70C H 1.1633 0.2718 0.0153 0.229 Uiso 1 1 calc R
C71 C 1.0066(4) -0.0521(7) 0.1338(5) 0.081(4) Uani 1 1 d .
H71A H 1.0125 0.0042 0.1357 0.097 Uiso 1 1 calc R
H71B H 0.9799 -0.0624 0.1032 0.097 Uiso 1 1 calc R
C72 C 1.0427(4) -0.0962(7) 0.1350(6) 0.080(4) Uani 1 1 d .
C73 C 1.1116(4) -0.0730(10) 0.1119(5) 0.078(4) Uani 1 1 d .
C74 C 1.1470(4) -0.0937(8) 0.1033(4) 0.074(3) Uani 1 1 d .
C75 C 1.1759(6) -0.0439(10) 0.1096(6) 0.126(6) Uani 1 1 d .
H75 H 1.1770 0.0048 0.1238 0.151 Uiso 1 1 calc R
C76 C 1.2057(6) -0.0612(13) 0.0959(6) 0.138(6) Uani 1 1 d .
H76 H 1.2242 -0.0207 0.0982 0.166 Uiso 1 1 calc R
C77 C 1.2102(5) -0.1301(10) 0.0800(5) 0.098(4) Uani 1 1 d .
C78 C 1.1809(5) -0.1898(10) 0.0784(6) 0.112(5) Uani 1 1 d .
H78 H 1.1824 -0.2415 0.0694 0.135 Uiso 1 1 calc R
C79 C 1.1515(5) -0.1693(10) 0.0900(6) 0.113(5) Uani 1 1 d .
H79 H 1.1329 -0.2084 0.0892 0.135 Uiso 1 1 calc R
C80 C 1.2402(4) -0.1468(9) 0.0609(5) 0.100(4) Uani 1 1 d .
C81 C 1.2518(5) -0.2349(9) 0.0677(6) 0.132(6) Uani 1 1 d .
H81A H 1.2721 -0.2456 0.0572 0.198 Uiso 1 1 calc R
H81B H 1.2259 -0.2656 0.0486 0.198 Uiso 1 1 calc R
H81C H 1.2646 -0.2487 0.1015 0.198 Uiso 1 1 calc R
C82 C 1.2795(5) -0.1007(10) 0.0855(6) 0.137(6) Uani 1 1 d .
H82A H 1.2725 -0.0456 0.0788 0.206 Uiso 1 1 calc R
H82B H 1.2985 -0.1160 0.0740 0.206 Uiso 1 1 calc R
H82C H 1.2936 -0.1097 0.1200 0.206 Uiso 1 1 calc R
C83 C 1.2161(5) -0.1302(11) 0.0077(5) 0.136(6) Uani 1 1 d .
H83A H 1.2133 -0.0740 0.0025 0.205 Uiso 1 1 calc R
H83B H 1.1878 -0.1537 -0.0070 0.205 Uiso 1 1 calc R
H83C H 1.2317 -0.1521 -0.0067 0.205 Uiso 1 1 calc R
N1 N 1.0417(3) -0.0912(6) 0.0928(4) 0.079(3) Uani 1 1 d .
H1B H 1.0191 -0.0730 0.0671 0.095 Uiso 1 1 calc R
N2 N 1.0773(4) -0.1157(6) 0.0909(4) 0.076(3) Uani 1 1 d .
H2A H 1.0766 -0.1587 0.0759 0.091 Uiso 1 1 calc R
N3 N 0.9906(4) 0.1722(6) 0.0741(4) 0.082(3) Uani 1 1 d .
H3A H 0.9922 0.1649 0.1017 0.098 Uiso 1 1 calc R
N4 N 1.0264(3) 0.1660(7) 0.0709(4) 0.086(3) Uani 1 1 d .
H4A H 1.0443 0.2053 0.0804 0.103 Uiso 1 1 calc R
N5 N 1.0457(4) 0.4527(5) 0.0977(3) 0.082(3) Uani 1 1 d .
H5A H 1.0669 0.4799 0.1201 0.098 Uiso 1 1 calc R
N6 N 1.0424(3) 0.4424(7) 0.0528(4) 0.082(3) Uani 1 1 d .
H6A H 1.0380 0.4822 0.0340 0.099 Uiso 1 1 calc R
N7 N 0.8422(3) 0.0718(6) 0.2803(4) 0.086(3) Uani 1 1 d .
H7A H 0.8645 0.0506 0.3049 0.104 Uiso 1 1 calc R
N8 N 0.8123(3) 0.1091(6) 0.2877(4) 0.085(3) Uani 1 1 d .
H8C H 0.8151 0.1583 0.2959 0.102 Uiso 1 1 calc R
N9 N 0.7964(4) 0.3399(6) 0.2309(4) 0.093(3) Uani 1 1 d .
H9A H 0.7759 0.3123 0.2079 0.111 Uiso 1 1 calc R
N10 N 0.7902(4) 0.3724(6) 0.2662(5) 0.092(3) Uani 1 1 d .
H10A H 0.7725 0.4112 0.2597 0.110 Uiso 1 1 calc R
O1 O 0.9236(3) 0.1677(4) 0.0855(3) 0.080(2) Uani 1 1 d .
O2 O 0.9489(3) 0.2009(5) -0.0044(3) 0.090(2) Uani 1 1 d .
O3 O 1.0016(2) -0.0736(4) 0.1709(2) 0.067(2) Uani 1 1 d .
O4 O 1.0694(3) -0.1292(5) 0.1711(4) 0.097(3) Uani 1 1 d .
O5 O 0.9931(2) 0.4163(4) 0.1618(3) 0.070(2) Uani 1 1 d .
O6 O 0.9825(3) 0.3927(5) 0.0754(3) 0.087(2) Uani 1 1 d .
O7 O 1.0524(3) 0.3141(5) 0.0655(3) 0.086(2) Uani 1 1 d .
O8 O 1.0130(3) 0.0440(6) 0.0455(3) 0.096(3) Uani 1 1 d .
O9 O 1.1155(3) -0.0164(6) 0.1382(3) 0.100(3) Uani 1 1 d .
O10 O 0.8685(2) 0.0310(4) 0.1912(3) 0.075(2) Uani 1 1 d .
O11 O 0.8122(3) 0.1037(5) 0.2039(3) 0.086(2) Uani 1 1 d .
O12 O 0.7715(3) 0.0000(6) 0.2681(4) 0.105(3) Uani 1 1 d .
O13 O 0.8672(2) 0.3304(4) 0.1882(3) 0.066(2) Uani 1 1 d .
O14 O 0.8576(3) 0.4028(5) 0.2551(3) 0.091(2) Uani 1 1 d .
O15 O 0.8344(3) 0.2828(5) 0.3191(3) 0.092(3) Uani 1 1 d .
O100 O 0.1232(3) 0.5026(5) 0.1706(3) 0.111(3) Uani 1 1 d .
H1OC H 0.1419 0.4673 0.1794 0.133 Uiso 1 1 d R
H10D H 0.1356 0.5439 0.1855 0.133 Uiso 1 1 d R
O101 O 0.0844(3) 0.2658(6) 0.1652(4) 0.132(3) Uani 1 1 d .
H1OA H 0.0824 0.2169 0.1664 0.158 Uiso 1 1 d R
H1OB H 0.0752 0.2781 0.1362 0.158 Uiso 1 1 d R
O102 O 0.0555(4) 0.5881(5) 0.0222(3) 0.050(5) Uani 0.64(3) 1 d P
O103 O 0.0956(10) 0.6107(13) 0.0447(10) 0.115(13) Uani 0.36(3) 1 d P
O104 O 0.1414(4) 0.7869(8) 0.1939(6) 0.082(7) Uani 0.55(3) 1 d P
O105 O 0.1777(7) 0.8304(12) 0.2210(7) 0.111(10) Uani 0.45(3) 1 d P
O106 O 0.0218(9) 0.1620(17) 0.2090(7) 0.180(15) Uani 0.479(19) 1 d P
O107 O 0.0368(4) 0.1480(6) 0.1739(4) 0.059(6) Uani 0.521(19) 1 d P
O108 O 0.7490(3) 0.2047(5) 0.1866(4) 0.067(4) Uani 0.71(2) 1 d P
O109 O 0.7086(6) 0.1686(13) 0.1648(7) 0.057(10) Uani 0.29(2) 1 d P
O110 O 0.1003(12) 0.6566(14) 0.1551(17) 0.28(2) Uani 0.50 1 d P
H11A H 0.1097 0.6610 0.1362 0.336 Uiso 0.50 1 d PR
H11B H 0.1207 0.6659 0.1832 0.336 Uiso 0.50 1 d PR

loop_
_atom_site_aniso_label
_atom_site_aniso_U_11
_atom_site_aniso_U_22
_atom_site_aniso_U_33
_atom_site_aniso_U_23
_atom_site_aniso_U_13
_atom_site_aniso_U_12
C1 0.053(9) 0.078(10) 0.044(9) 0.000 0.029(8) 0.000
C2 0.055(7) 0.073(7) 0.051(8) -0.012(6) 0.041(6) -0.012(5)
C3 0.067(8) 0.065(7) 0.057(8) 0.005(6) 0.038(7) 0.006(6)
C4 0.066(8) 0.077(8) 0.080(10) -0.012(7) 0.052(8) -0.001(6)
C5 0.048(7) 0.078(7) 0.035(7) -0.006(5) 0.027(6) -0.001(5)
C6 0.069(8) 0.072(7) 0.044(7) -0.001(6) 0.033(7) 0.009(6)
C7 0.078(9) 0.070(7) 0.072(9) -0.008(7) 0.056(8) 0.000(6)
C8 0.078(8) 0.093(8) 0.075(9) 0.014(7) 0.056(7) 0.024(6)
C9 0.072(9) 0.096(9) 0.058(9) 0.026(7) 0.041(8) 0.019(7)
C10 0.077(10) 0.141(14) 0.071(10) 0.008(9) 0.047(8) 0.007(10)
C11 0.068(9) 0.130(13) 0.076(9) -0.007(8) 0.049(7) -0.025(8)
C12 0.168(9) 0.170(9) 0.171(9) -0.015(5) 0.093(6) 0.000(5)
C13 0.165(9) 0.180(9) 0.182(9) -0.013(5) 0.097(6) 0.000(5)
C14 0.081(11) 0.208(19) 0.098(11) -0.035(11) 0.069(10) -0.011(11)
C15 0.19(2) 0.116(12) 0.28(3) 0.036(13) 0.21(2) 0.053(13)
C16 0.151(16) 0.115(13) 0.22(2) -0.005(14) 0.139(17) -0.031(12)
C17 0.100(14) 0.24(2) 0.122(16) -0.002(15) 0.074(14) 0.043(13)
C18 0.132(16) 0.32(3) 0.123(15) 0.029(17) 0.103(14) 0.076(16)
C19 0.107(15) 0.35(3) 0.110(15) 0.019(16) 0.073(14) 0.047(16)
C20 0.18(2) 0.29(3) 0.21(3) -0.11(2) 0.11(2) 0.02(2)
C21 0.061(7) 0.094(9) 0.043(7) -0.005(7) 0.028(6) 0.009(6)
C22 0.053(7) 0.077(8) 0.041(7) 0.001(6) 0.019(6) 0.006(6)
C23 0.054(7) 0.090(9) 0.045(7) -0.002(6) 0.038(6) 0.005(6)
C24 0.063(7) 0.082(9) 0.035(6) -0.004(6) 0.026(6) 0.004(6)
C25 0.068(7) 0.070(8) 0.052(7) 0.011(6) 0.045(7) 0.004(6)
C26 0.072(7) 0.085(9) 0.045(7) 0.015(6) 0.038(6) 0.013(6)
C27 0.071(8) 0.101(11) 0.041(7) 0.008(7) 0.044(7) 0.015(7)
C28 0.096(9) 0.069(7) 0.060(8) -0.009(6) 0.042(8) 0.007(6)
C29 0.083(10) 0.098(10) 0.071(9) -0.010(8) 0.058(8) -0.010(8)
C30 0.093(10) 0.097(10) 0.106(13) -0.015(9) 0.087(10) -0.005(8)
C31 0.108(11) 0.077(8) 0.139(16) 0.013(9) 0.094(13) 0.014(8)
C32 0.092(10) 0.098(10) 0.105(13) 0.019(9) 0.067(11) 0.030(7)
C33 0.132(13) 0.114(11) 0.097(12) 0.004(9) 0.078(10) 0.013(9)
C34 0.121(12) 0.100(10) 0.115(15) 0.004(9) 0.095(12) 0.031(9)
C35 0.124(12) 0.112(11) 0.101(13) 0.011(10) 0.074(12) 0.029(9)
C36 0.129(12) 0.129(11) 0.099(11) 0.023(9) 0.090(10) 0.049(10)
C37 0.152(14) 0.122(13) 0.128(12) -0.003(10) 0.102(11) 0.032(10)
C38 0.31(3) 0.28(3) 0.091(12) -0.012(16) 0.097(13) 0.13(2)
C39 0.23(2) 0.25(2) 0.18(2) -0.076(17) 0.18(2) -0.068(18)
C40 0.67(7) 0.137(18) 0.24(3) 0.018(18) 0.34(4) 0.12(3)
C41 0.078(8) 0.082(8) 0.064(9) -0.002(6) 0.050(8) -0.001(6)
C42 0.075(10) 0.077(7) 0.041(8) 0.004(5) 0.044(7) 0.001(5)
C43 0.081(10) 0.071(7) 0.086(11) 0.002(6) 0.056(10) 0.006(6)
C44 0.068(9) 0.078(8) 0.065(11) 0.003(6) 0.047(10) 0.003(6)
C45 0.090(9) 0.110(9) 0.052(9) 0.008(6) 0.047(8) 0.007(6)
C46 0.090(10) 0.080(8) 0.071(10) 0.003(7) 0.060(10) 0.010(7)
C47 0.076(9) 0.098(11) 0.089(11) 0.010(10) 0.064(8) 0.003(7)
C48 0.077(8) 0.089(10) 0.074(9) 0.016(9) 0.055(7) 0.006(6)
C49 0.148(13) 0.077(9) 0.100(12) -0.003(8) 0.097(11) -0.003(7)
C50 0.109(10) 0.108(12) 0.079(10) 0.009(9) 0.064(9) 0.001(8)
C51 0.097(9) 0.077(9) 0.072(10) 0.014(8) 0.052(8) 0.007(6)
C52 0.205(17) 0.096(11) 0.080(11) -0.002(9) 0.093(12) -0.018(10)
C53 0.162(14) 0.086(11) 0.093(12) -0.005(9) 0.084(11) -0.031(9)
C54 0.112(11) 0.111(11) 0.055(9) 0.006(7) 0.039(9) 0.020(8)
C55 0.31(3) 0.097(11) 0.140(15) -0.008(10) 0.175(19) -0.019(13)
C56 0.113(10) 0.105(10) 0.090(10) -0.004(8) 0.064(9) -0.001(8)
C57 0.144(18) 0.29(3) 0.084(13) -0.008(14) 0.063(14) 0.050(16)
C58 0.096(10) 0.103(9) 0.082(10) -0.005(7) 0.066(8) 0.008(7)
C59 0.095(12) 0.115(10) 0.066(11) 0.000(7) 0.063(11) -0.009(7)
C60 0.095(11) 0.067(9) 0.077(9) 0.009(7) 0.040(8) -0.004(8)
C61 0.071(9) 0.086(9) 0.061(8) 0.017(7) 0.037(7) 0.000(7)
C62 0.102(11) 0.084(9) 0.072(9) -0.005(7) 0.034(9) -0.011(8)
C63 0.057(8) 0.116(10) 0.090(11) -0.016(8) 0.044(8) -0.016(7)
C64 0.077(9) 0.098(9) 0.079(10) -0.010(8) 0.046(8) -0.010(7)
C65 0.079(9) 0.096(9) 0.084(10) -0.011(8) 0.040(9) -0.014(7)
C66 0.090(10) 0.079(9) 0.087(11) -0.004(8) 0.032(9) -0.010(7)
C67 0.085(11) 0.151(14) 0.109(13) -0.057(11) 0.057(10) -0.033(9)
C68 0.125(14) 0.207(18) 0.163(19) -0.077(15) 0.088(14) -0.042(12)
C69 0.059(10) 0.27(2) 0.19(2) -0.012(17) 0.050(13) 0.005(11)
C70 0.22(2) 0.133(15) 0.173(18) -0.030(13) 0.148(17) -0.037(13)
C71 0.092(9) 0.097(9) 0.088(10) 0.015(7) 0.071(8) 0.019(7)
C72 0.087(10) 0.091(9) 0.098(12) 0.022(8) 0.072(10) 0.019(7)
C73 0.061(9) 0.128(12) 0.054(8) 0.017(8) 0.035(8) 0.001(9)
C74 0.081(10) 0.077(9) 0.069(8) -0.014(6) 0.042(7) -0.008(7)
C75 0.128(13) 0.145(13) 0.162(16) -0.065(12) 0.116(13) -0.042(12)
C76 0.125(14) 0.182(18) 0.121(15) -0.047(12) 0.072(12) -0.022(12)
C77 0.104(12) 0.121(12) 0.097(11) 0.039(9) 0.072(10) 0.043(10)
C78 0.093(11) 0.148(14) 0.118(13) -0.012(10) 0.070(10) 0.023(10)
C79 0.088(11) 0.136(15) 0.127(14) -0.002(11) 0.064(11) -0.008(9)
C80 0.074(10) 0.156(13) 0.073(10) 0.032(9) 0.040(8) 0.031(9)
C81 0.113(12) 0.148(14) 0.150(16) 0.016(12) 0.079(12) 0.044(10)
C82 0.078(11) 0.185(16) 0.148(16) 0.068(13) 0.058(11) 0.008(10)
C83 0.124(13) 0.228(18) 0.093(13) 0.032(11) 0.082(11) 0.017(12)
N1 0.082(7) 0.123(8) 0.061(7) 0.010(5) 0.056(6) 0.014(5)
N2 0.083(8) 0.097(7) 0.076(7) 0.007(6) 0.060(7) 0.010(6)
N3 0.060(7) 0.131(9) 0.064(8) 0.013(6) 0.039(7) -0.001(5)
N4 0.077(8) 0.099(9) 0.081(8) 0.010(6) 0.041(6) -0.015(6)
N5 0.126(9) 0.096(7) 0.058(7) -0.008(5) 0.071(7) -0.015(6)
N6 0.105(8) 0.084(8) 0.080(8) 0.004(6) 0.063(7) -0.004(5)
N7 0.086(7) 0.110(8) 0.093(10) 0.023(6) 0.067(7) 0.030(6)
N8 0.075(7) 0.105(7) 0.106(9) 0.019(6) 0.068(7) 0.014(6)
N9 0.108(9) 0.118(8) 0.082(8) -0.013(6) 0.071(7) -0.004(6)
N10 0.109(9) 0.107(8) 0.099(10) 0.001(8) 0.083(8) 0.006(6)
O1 0.115(6) 0.099(6) 0.052(5) 0.008(4) 0.062(5) 0.010(4)
O2 0.098(6) 0.125(7) 0.068(6) 0.003(5) 0.058(5) 0.013(5)
O3 0.073(5) 0.096(5) 0.058(5) 0.002(4) 0.052(4) 0.003(4)
O4 0.098(6) 0.132(7) 0.089(7) 0.042(6) 0.067(6) 0.050(5)
O5 0.081(6) 0.101(6) 0.055(5) 0.007(4) 0.054(5) 0.005(4)
O6 0.082(6) 0.129(7) 0.066(6) 0.002(5) 0.049(6) 0.001(5)
O7 0.107(6) 0.095(6) 0.077(6) 0.017(5) 0.061(5) 0.001(4)
O8 0.087(6) 0.102(7) 0.106(7) 0.015(5) 0.055(5) -0.007(5)
O9 0.104(7) 0.133(7) 0.071(6) -0.014(6) 0.051(6) 0.009(5)
O10 0.069(5) 0.109(6) 0.075(6) 0.012(4) 0.057(5) 0.022(4)
O11 0.083(6) 0.117(6) 0.072(6) 0.012(5) 0.050(5) 0.020(5)
O12 0.125(8) 0.099(7) 0.119(8) -0.025(6) 0.083(7) -0.022(6)
O13 0.084(5) 0.081(5) 0.070(5) -0.011(4) 0.066(5) -0.008(4)
O14 0.107(7) 0.109(6) 0.089(6) -0.006(5) 0.074(6) 0.001(6)
O15 0.096(6) 0.103(6) 0.107(7) 0.006(5) 0.075(6) 0.022(5)
O100 0.113(7) 0.101(6) 0.106(8) 0.010(5) 0.048(6) -0.012(5)
O101 0.141(9) 0.156(9) 0.103(8) -0.004(6) 0.066(7) -0.019(7)
O102 0.047(10) 0.068(7) 0.045(7) -0.001(5) 0.031(7) -0.007(5)
O103 0.11(3) 0.089(17) 0.12(2) 0.048(15) 0.04(2) -0.009(15)
O104 0.061(12) 0.077(10) 0.101(13) 0.015(9) 0.036(10) 0.010(8)
O105 0.11(2) 0.134(18) 0.079(16) 0.026(13) 0.043(15) -0.017(14)
O106 0.23(3) 0.28(3) 0.058(14) 0.052(16) 0.088(18) 0.16(2)
O107 0.066(9) 0.065(9) 0.052(9) -0.012(6) 0.035(7) -0.026(6)
O108 0.049(8) 0.077(7) 0.079(8) -0.004(5) 0.036(6) 0.008(5)
O109 0.033(18) 0.095(18) 0.040(15) -0.009(12) 0.017(12) 0.013(12)
O110 0.39(5) 0.122(18) 0.55(7) -0.17(3) 0.40(5) -0.13(2)

loop_
_atom_type_symbol
_atom_type_description
_atom_type_scat_dispersion_real
_atom_type_scat_dispersion_imag
_atom_type_scat_source
C C 0.0181 0.0091 'International Tables Vol C Tables 4.2.6.8 and 6.1.1.4'
H H 0.0000 0.0000 'International Tables Vol C Tables 4.2.6.8 and 6.1.1.4'
N N 0.0311 0.0180 'International Tables Vol C Tables 4.2.6.8 and 6.1.1.4'
O O 0.0492 0.0322 'International Tables Vol C Tables 4.2.6.8 and 6.1.1.4'

loop_
_geom_angle_atom_site_label_1
_geom_angle_atom_site_label_2
_geom_angle_atom_site_label_3
_geom_angle
_geom_angle_site_symmetry_1
_geom_angle_site_symmetry_3
C2 C1 C2 107.9(11) 2_755 .
C2 C1 H1A 110.0 2_755 .
C2 C1 H1A 110.2 . .
C7 C2 C3 120.6(10) . .
C7 C2 C1 119.9(9) . .
C3 C2 C1 119.4(8) . .
C2 C3 C4 120.8(10) . .
C2 C3 H3 119.6 . .
C4 C3 H3 119.6 . .
O10 C4 C5 115.8(10) . .
O10 C4 C3 124.4(10) . .
C5 C4 C3 119.8(10) . .
C6 C5 C4 117.4(9) . .
C6 C5 C21 121.4(9) . .
C4 C5 C21 121.1(10) . .
C5 C6 C7 121.6(9) . .
C5 C6 H6 119.2 . .
C7 C6 H6 119.2 . .
C2 C7 O3 117.1(10) . .
C2 C7 C6 119.7(10) . .
O3 C7 C6 123.1(10) . .
O10 C8 C9 107.3(9) . .
O10 C8 H8A 110.3 . .
C9 C8 H8A 110.3 . .
O10 C8 H8B 110.2 . .
C9 C8 H8B 110.3 . .
H8A C8 H8B 108.5 . .
O11 C9 N7 121.3(11) . .
O11 C9 C8 123.7(10) . .
N7 C9 C8 114.7(11) . .
O12 C10 N8 125.4(13) . .
O12 C10 C11 120.8(14) . .
N8 C10 C11 113.7(15) . .
C12 C11 C16 114.0(15) . .
C12 C11 C10 119.5(17) . .
C16 C11 C10 126.4(13) . .
C11 C12 C13 121(2) . .
C11 C12 H12 119.3 . .
C13 C12 H12 119.3 . .
C14 C13 C12 124(2) . .
C14 C13 H13 118.0 . .
C12 C13 H13 118.0 . .
C15 C14 C13 115.0(17) . .
C15 C14 C17 123.4(18) . .
C13 C14 C17 121.5(19) . .
C14 C15 C16 122.7(19) . .
C14 C15 H15 118.7 . .
C16 C15 H15 118.6 . .
C11 C16 C15 122.5(15) . .
C11 C16 H16 118.8 . .
C15 C16 H16 118.8 . .
C19 C17 C18 115.9(18) . .
C19 C17 C20 107(2) . .
C18 C17 C20 105(2) . .
C19 C17 C14 109.3(16) . .
C18 C17 C14 109.0(16) . .
C20 C17 C14 110.4(17) . .
C17 C18 H18A 109.5 . .
C17 C18 H18B 109.5 . .
H18A C18 H18B 109.5 . .
C17 C18 H18C 109.5 . .
H18A C18 H18C 109.5 . .
H18B C18 H18C 109.5 . .
C17 C19 H19A 109.5 . .
C17 C19 H19B 109.5 . .
H19A C19 H19B 109.5 . .
C17 C19 H19C 109.5 . .
H19A C19 H19C 109.5 . .
H19B C19 H19C 109.5 . .
C17 C20 H20A 109.5 . .
C17 C20 H20B 109.5 . .
H20A C20 H20B 109.5 . .
C17 C20 H20C 109.5 . .
H20A C20 H20C 109.5 . .
H20B C20 H20C 109.5 . .
C5 C21 C22 115.6(9) . .
C5 C21 H21A 108.4 . .
C22 C21 H21A 108.4 . .
C5 C21 H21B 108.4 . .
C22 C21 H21B 108.4 . .
H21A C21 H21B 107.4 . .
C27 C22 C23 118.7(10) . .
C27 C22 C21 123.0(10) . .
C23 C22 C21 118.1(10) . .
C24 C23 C22 120.2(10) . .
C24 C23 H23 119.9 . .
C22 C23 H23 119.9 . .
O13 C24 C25 115.8(10) . .
O13 C24 C23 123.8(9) . .
C25 C24 C23 120.4(10) . .
C26 C25 C24 117.8(10) . .
C26 C25 C41 121.1(10) . .
C24 C25 C41 121.0(9) . .
C27 C26 C25 122.5(10) . .
C27 C26 H26 118.7 . .
C25 C26 H26 118.7 . .
O1 C27 C22 119.4(12) . .
O1 C27 C26 120.3(10) . .
C22 C27 C26 120.3(10) . .
O13 C28 C29 110.6(10) . .
O13 C28 H28A 109.5 . .
C29 C28 H28A 109.5 . .
O13 C28 H28B 109.5 . .
C29 C28 H28B 109.5 . .
H28A C28 H28B 108.1 . .
O14 C29 N9 121.2(12) . .
O14 C29 C28 121.4(13) . .
N9 C29 C28 117.3(13) . .
O15 C30 N10 121.3(11) . .
O15 C30 C31 121.5(15) . .
N10 C30 C31 117.1(14) . .
C32 C31 C36 119.1(13) . .
C32 C31 C30 118.7(13) . .
C36 C31 C30 122.2(17) . .
C31 C32 C33 122.6(13) . .
C31 C32 H32 118.7 . .
C33 C32 H32 118.7 . .
C34 C33 C32 117.6(14) . .
C34 C33 H33 121.2 . .
C32 C33 H33 121.2 . .
C35 C34 C33 118.7(12) . .
C35 C34 C37 121.6(13) . .
C33 C34 C37 119.7(16) . .
C36 C35 C34 123.8(13) . .
C36 C35 H35 118.1 . .
C34 C35 H35 118.1 . .
C35 C36 C31 118.1(15) . .
C35 C36 H36 120.9 . .
C31 C36 H36 120.9 . .
C40 C37 C39 110.6(19) . .
C40 C37 C34 109.4(14) . .
C39 C37 C34 108.7(14) . .
C40 C37 C38 110(2) . .
C39 C37 C38 107.4(17) . .
C34 C37 C38 110.4(13) . .
C37 C38 H38A 109.5 . .
C37 C38 H38B 109.5 . .
H38A C38 H38B 109.5 . .
C37 C38 H38C 109.5 . .
H38A C38 H38C 109.5 . .
H38B C38 H38C 109.5 . .
C37 C39 H39A 109.5 . .
C37 C39 H39B 109.5 . .
H39A C39 H39B 109.5 . .
C37 C39 H39C 109.5 . .
H39A C39 H39C 109.5 . .
H39B C39 H39C 109.5 . .
C37 C40 H40A 109.5 . .
C37 C40 H40B 109.5 . .
H40A C40 H40B 109.5 . .
C37 C40 H40C 109.5 . .
H40A C40 H40C 109.5 . .
H40B C40 H40C 109.5 . .
C25 C41 C42 111.0(9) . .
C25 C41 H41A 109.4 . .
C42 C41 H41A 109.4 . .
C25 C41 H41B 109.4 . .
C42 C41 H41B 109.4 . .
H41A C41 H41B 108.0 . .
C43 C42 C44 119.0(10) . .
C43 C42 C41 120.5(12) . .
C44 C42 C41 120.3(10) . .
C42 C43 C44 121.4(11) . 2_755
C42 C43 H43 119.3 . .
C44 C43 H43 119.3 2_755 .
O5 C44 C42 116.7(11) . .
O5 C44 C43 123.7(12) . 2_755
C42 C44 C43 119.6(10) . 2_755
O5 C45 C46 106.6(10) . .
O5 C45 H45A 110.4 . .
C46 C45 H45A 110.4 . .
O5 C45 H45B 110.4 . .
C46 C45 H45B 110.4 . .
H45A C45 H45B 108.6 . .
O6 C46 N5 124.9(11) . .
O6 C46 C45 123.2(12) . .
N5 C46 C45 111.9(12) . .
O7 C47 N6 122.2(12) . .
O7 C47 C48 121.2(13) . .
N6 C47 C48 116.6(14) . .
C49 C48 C53 118.0(11) . .
C49 C48 C47 122.4(13) . .
C53 C48 C47 119.6(13) . .
C48 C49 C50 120.1(12) . .
C48 C49 H49 119.9 . .
C50 C49 H49 119.9 . .
C51 C50 C49 121.2(12) . .
C51 C50 H50 119.4 . .
C49 C50 H50 119.4 . .
C52 C51 C50 117.5(12) . .
C52 C51 C54 122.4(13) . .
C50 C51 C54 120.1(12) . .
C51 C52 C53 121.2(13) . .
C51 C52 H52 119.4 . .
C53 C52 H52 119.4 . .
C48 C53 C52 122.0(13) . .
C48 C53 H53 119.0 . .
C52 C53 H53 119.0 . .
C57 C54 C56 106.0(14) . .
C57 C54 C55 110.6(15) . .
C56 C54 C55 109.7(13) . .
C57 C54 C51 106.7(12) . .
C56 C54 C51 109.9(11) . .
C55 C54 C51 113.6(12) . .
C54 C55 H55A 109.5 . .
C54 C55 H55B 109.5 . .
H55A C55 H55B 109.5 . .
C54 C55 H55C 109.5 . .
H55A C55 H55C 109.5 . .
H55B C55 H55C 109.5 . .
C54 C56 H56A 109.5 . .
C54 C56 H56B 109.5 . .
H56A C56 H56B 109.5 . .
C54 C56 H56C 109.5 . .
H56A C56 H56C 109.5 . .
H56B C56 H56C 109.5 . .
C54 C57 H57A 109.5 . .
C54 C57 H57B 109.5 . .
H57A C57 H57B 109.5 . .
C54 C57 H57C 109.5 . .
H57A C57 H57C 109.5 . .
H57B C57 H57C 109.5 . .
O1 C58 C59 114.2(11) . .
O1 C58 H58A 108.7 . .
C59 C58 H58A 108.7 . .
O1 C58 H58B 108.7 . .
C59 C58 H58B 108.7 . .
H58A C58 H58B 107.6 . .
O2 C59 N3 123.3(12) . .
O2 C59 C58 119.7(14) . .
N3 C59 C58 117.0(11) . .
O8 C60 N4 118.0(13) . .
O8 C60 C61 125.4(14) . .
N4 C60 C61 116.6(13) . .
C66 C61 C62 115.5(12) . .
C66 C61 C60 120.2(13) . .
C62 C61 C60 124.2(14) . .
C63 C62 C61 121.1(13) . .
C63 C62 H62 119.5 . .
C61 C62 H62 119.4 . .
C62 C63 C64 123.5(12) . .
C62 C63 H63 118.3 . .
C64 C63 H63 118.3 . .
C63 C64 C65 117.4(12) . .
C63 C64 C67 121.0(12) . .
C65 C64 C67 121.6(13) . .
C64 C65 C66 118.5(12) . .
C64 C65 H65 120.7 . .
C66 C65 H65 120.7 . .
C61 C66 C65 123.4(12) . .
C61 C66 H66 118.3 . .
C65 C66 H66 118.3 . .
C68 C67 C64 113.2(12) . .
C68 C67 C69 108.6(14) . .
C64 C67 C69 108.4(14) . .
C68 C67 C70 107.0(16) . .
C64 C67 C70 108.0(12) . .
C69 C67 C70 111.6(14) . .
C67 C68 H68A 109.5 . .
C67 C68 H68B 109.5 . .
H68A C68 H68B 109.5 . .
C67 C68 H68C 109.5 . .
H68A C68 H68C 109.5 . .
H68B C68 H68C 109.5 . .
C67 C69 H69A 109.5 . .
C67 C69 H69B 109.5 . .
H69A C69 H69B 109.5 . .
C67 C69 H69C 109.5 . .
H69A C69 H69C 109.5 . .
H69B C69 H69C 109.5 . .
C67 C70 H70A 109.5 . .
C67 C70 H70B 109.5 . .
H70A C70 H70B 109.5 . .
C67 C70 H70C 109.5 . .
H70A C70 H70C 109.5 . .
H70B C70 H70C 109.5 . .
O3 C71 C72 110.6(10) . .
O3 C71 H71A 109.5 . .
C72 C71 H71A 109.5 . .
O3 C71 H71B 109.5 . .
C72 C71 H71B 109.5 . .
H71A C71 H71B 108.1 . .
O4 C72 N1 127.0(11) . .
O4 C72 C71 121.2(11) . .
N1 C72 C71 111.8(12) . .
O9 C73 N2 122.5(12) . .
O9 C73 C74 120.3(13) . .
N2 C73 C74 117.3(14) . .
C75 C74 C79 116.7(13) . .
C75 C74 C73 121.6(14) . .
C79 C74 C73 121.7(13) . .
C74 C75 C76 120.8(15) . .
C74 C75 H75 119.6 . .
C76 C75 H75 119.6 . .
C77 C76 C75 125.5(17) . .
C77 C76 H76 117.3 . .
C75 C76 H76 117.3 . .
C76 C77 C78 113.8(13) . .
C76 C77 C80 125.3(17) . .
C78 C77 C80 120.8(15) . .
C79 C78 C77 118.4(14) . .
C79 C78 H78 120.8 . .
C77 C78 H78 120.8 . .
C78 C79 C74 124.1(14) . .
C78 C79 H79 118.0 . .
C74 C79 H79 118.0 . .
C82 C80 C83 110.8(13) . .
C82 C80 C77 112.2(15) . .
C83 C80 C77 107.9(10) . .
C82 C80 C81 109.4(11) . .
C83 C80 C81 107.6(13) . .
C77 C80 C81 108.9(12) . .
C80 C81 H81A 109.5 . .
C80 C81 H81B 109.5 . .
H81A C81 H81B 109.5 . .
C80 C81 H81C 109.5 . .
H81A C81 H81C 109.5 . .
H81B C81 H81C 109.5 . .
C80 C82 H82A 109.5 . .
C80 C82 H82B 109.5 . .
H82A C82 H82B 109.5 . .
C80 C82 H82C 109.5 . .
H82A C82 H82C 109.5 . .
H82B C82 H82C 109.5 . .
C80 C83 H83A 109.5 . .
C80 C83 H83B 109.5 . .
H83A C83 H83B 109.5 . .
C80 C83 H83C 109.5 . .
H83A C83 H83C 109.5 . .
H83B C83 H83C 109.5 . .
C72 N1 N2 118.8(10) . .
C72 N1 H1B 120.6 . .
N2 N1 H1B 120.6 . .
C73 N2 N1 118.3(11) . .
C73 N2 H2A 120.9 . .
N1 N2 H2A 120.9 . .
C59 N3 N4 119.9(10) . .
C59 N3 H3A 120.0 . .
N4 N3 H3A 120.0 . .
C60 N4 N3 122.8(11) . .
C60 N4 H4A 118.6 . .
N3 N4 H4A 118.6 . .
C46 N5 N6 120.2(10) . .
C46 N5 H5A 119.9 . .
N6 N5 H5A 119.9 . .
C47 N6 N5 118.5(10) . .
C47 N6 H6A 120.8 . .
N5 N6 H6A 120.8 . .
C9 N7 N8 122.8(10) . .
C9 N7 H7A 118.6 . .
N8 N7 H7A 118.6 . .
C10 N8 N7 117.2(11) . .
C10 N8 H8C 121.4 . .
N7 N8 H8C 121.4 . .
C29 N9 N10 121.3(11) . .
C29 N9 H9A 119.3 . .
N10 N9 H9A 119.3 . .
C30 N10 N9 117.4(10) . .
C30 N10 H10A 121.3 . .
N9 N10 H10A 121.3 . .
C27 O1 C58 120.2(8) . .
C71 O3 C7 121.4(9) . .
C44 O5 C45 118.3(9) . .
C4 O10 C8 115.2(8) . .
C24 O13 C28 118.8(8) . .
H1OC O100 H10D 107.7 . .
H1OA O101 H1OB 107.7 . .
H11A O110 H11B 107.7 . .

loop_
_geom_bond_atom_site_label_1
_geom_bond_atom_site_label_2
_geom_bond_distance
_geom_bond_site_symmetry_2
C1 C2 1.539(13) 2_755
C1 C2 1.539(13) .
C1 H1A 0.9599 .
C2 C7 1.353(14) .
C2 C3 1.361(13) .
C3 C4 1.404(15) .
C3 H3 0.9500 .
C4 O10 1.380(12) .
C4 C5 1.403(15) .
C5 C6 1.388(13) .
C5 C21 1.482(14) .
C6 C7 1.400(15) .
C6 H6 0.9500 .
C7 O3 1.386(12) .
C8 O10 1.409(12) .
C8 C9 1.511(15) .
C8 H8A 0.9900 .
C8 H8B 0.9900 .
C9 O11 1.202(13) .
C9 N7 1.338(15) .
C10 O12 1.212(16) .
C10 N8 1.357(17) .
C10 C11 1.509(19) .
C11 C12 1.32(2) .
C11 C16 1.327(19) .
C12 C13 1.41(3) .
C12 H12 0.9500 .
C13 C14 1.31(2) .
C13 H13 0.9500 .
C14 C15 1.26(2) .
C14 C17 1.54(2) .
C15 C16 1.43(2) .
C15 H15 0.9500 .
C16 H16 0.9500 .
C17 C19 1.43(2) .
C17 C18 1.46(3) .
C17 C20 1.51(3) .
C18 H18A 0.9800 .
C18 H18B 0.9800 .
C18 H18C 0.9800 .
C19 H19A 0.9800 .
C19 H19B 0.9800 .
C19 H19C 0.9800 .
C20 H20A 0.9800 .
C20 H20B 0.9800 .
C20 H20C 0.9800 .
C21 C22 1.507(14) .
C21 H21A 0.9900 .
C21 H21B 0.9900 .
C22 C27 1.376(14) .
C22 C23 1.423(14) .
C23 C24 1.411(14) .
C23 H23 0.9500 .
C24 O13 1.345(12) .
C24 C25 1.403(14) .
C25 C26 1.391(14) .
C25 C41 1.512(14) .
C26 C27 1.392(15) .
C26 H26 0.9500 .
C27 O1 1.372(12) .
C28 O13 1.411(13) .
C28 C29 1.451(16) .
C28 H28A 0.9900 .
C28 H28B 0.9900 .
C29 O14 1.250(14) .
C29 N9 1.318(14) .
C30 O15 1.231(15) .
C30 N10 1.366(17) .
C30 C31 1.484(19) .
C31 C32 1.378(19) .
C31 C36 1.417(18) .
C32 C33 1.421(18) .
C32 H32 0.9500 .
C33 C34 1.412(18) .
C33 H33 0.9500 .
C34 C35 1.389(19) .
C34 C37 1.53(2) .
C35 C36 1.376(19) .
C35 H35 0.9500 .
C36 H36 0.9500 .
C37 C40 1.44(2) .
C37 C39 1.50(2) .
C37 C38 1.54(3) .
C38 H38A 0.9800 .
C38 H38B 0.9800 .
C38 H38C 0.9800 .
C39 H39A 0.9800 .
C39 H39B 0.9800 .
C39 H39C 0.9800 .
C40 H40A 0.9800 .
C40 H40B 0.9800 .
C40 H40C 0.9800 .
C41 C42 1.512(15) .
C41 H41A 0.9900 .
C41 H41B 0.9900 .
C42 C43 1.366(15) .
C42 C44 1.378(14) .
C43 C44 1.425(17) 2_755
C43 H43 0.9500 .
C44 O5 1.363(14) .
C44 C43 1.425(17) 2_755
C45 O5 1.433(13) .
C45 C46 1.520(17) .
C45 H45A 0.9900 .
C45 H45B 0.9900 .
C46 O6 1.235(14) .
C46 N5 1.345(14) .
C47 O7 1.231(14) .
C47 N6 1.335(15) .
C47 C48 1.501(17) .
C48 C49 1.357(15) .
C48 C53 1.369(17) .
C49 C50 1.414(17) .
C49 H49 0.9500 .
C50 C51 1.396(17) .
C50 H50 0.9500 .
C51 C52 1.338(17) .
C51 C54 1.542(18) .
C52 C53 1.399(19) .
C52 H52 0.9500 .
C53 H53 0.9500 .
C54 C57 1.47(2) .
C54 C56 1.501(17) .
C54 C55 1.527(19) .
C55 H55A 0.9800 .
C55 H55B 0.9800 .
C55 H55C 0.9800 .
C56 H56A 0.9800 .
C56 H56B 0.9800 .
C56 H56C 0.9800 .
C57 H57A 0.9800 .
C57 H57B 0.9800 .
C57 H57C 0.9800 .
C58 O1 1.403(14) .
C58 C59 1.465(16) .
C58 H58A 0.9900 .
C58 H58B 0.9900 .
C59 O2 1.235(14) .
C59 N3 1.336(16) .
C60 O8 1.233(14) .
C60 N4 1.360(15) .
C60 C61 1.466(17) .
C61 C66 1.356(17) .
C61 C62 1.420(17) .
C62 C63 1.359(17) .
C62 H62 0.9500 .
C63 C64 1.358(17) .
C63 H63 0.9500 .
C64 C65 1.399(17) .
C64 C67 1.499(18) .
C65 C66 1.428(18) .
C65 H65 0.9500 .
C66 H66 0.9500 .
C67 C68 1.49(2) .
C67 C69 1.56(2) .
C67 C70 1.59(2) .
C68 H68A 0.9800 .
C68 H68B 0.9800 .
C68 H68C 0.9800 .
C69 H69A 0.9800 .
C69 H69B 0.9800 .
C69 H69C 0.9800 .
C70 H70A 0.9800 .
C70 H70B 0.9800 .
C70 H70C 0.9800 .
C71 O3 1.363(12) .
C71 C72 1.509(15) .
C71 H71A 0.9900 .
C71 H71B 0.9900 .
C72 O4 1.219(14) .
C72 N1 1.357(16) .
C73 O9 1.260(15) .
C73 N2 1.308(15) .
C73 C74 1.499(17) .
C74 C75 1.293(17) .
C74 C79 1.411(18) .
C75 C76 1.40(2) .
C75 H75 0.9500 .
C76 C77 1.34(2) .
C76 H76 0.9500 .
C77 C78 1.47(2) .
C77 C80 1.539(18) .
C78 C79 1.353(18) .
C78 H78 0.9500 .
C79 H79 0.9500 .
C80 C82 1.47(2) .
C80 C83 1.515(19) .
C80 C81 1.56(2) .
C81 H81A 0.9800 .
C81 H81B 0.9800 .
C81 H81C 0.9800 .
C82 H82A 0.9800 .
C82 H82B 0.9800 .
C82 H82C 0.9800 .
C83 H83A 0.9800 .
C83 H83B 0.9800 .
C83 H83C 0.9800 .
N1 N2 1.398(12) .
N1 H1B 0.8800 .
N2 H2A 0.8800 .
N3 N4 1.370(13) .
N3 H3A 0.8800 .
N4 H4A 0.8800 .
N5 N6 1.414(13) .
N5 H5A 0.8800 .
N6 H6A 0.8800 .
N7 N8 1.392(12) .
N7 H7A 0.8800 .
N8 H8C 0.8800 .
N9 N10 1.398(14) .
N9 H9A 0.8800 .
N10 H10A 0.8800 .
O100 H1OC 0.8499 .
O100 H10D 0.8501 .
O101 H1OA 0.8499 .
O101 H1OB 0.8502 .
O102 O103 1.32(3) .
O104 O105 1.38(2) .
O106 O107 1.52(2) .
O108 O109 1.41(2) .
O110 H11A 0.8500 .
O110 H11B 0.8498 .
